data_1545617
loop_
_publ_author_name
'Duan, Xin-E'
'Li, Rui'
'Tong, Hong-Bo'
'Li, Ying-Qi'
'Bai, Sheng-Di'
'Guo, Yu-Jing'
'Liu, Dian-Sheng'

_publ_section_title
;
 Synthesis and structural characterization of electrochemically reversible
 bisferrocenes containing bis(acyl-thiourea)s: enantiomers and conformers
;
_journal_issue 9
_journal_name_full 'New J. Chem.'
_journal_page_first 3333
_journal_paper_doi 10.1039/C6NJ03539F
_journal_volume 41
_journal_year 2017
_chemical_absolute_configuration syn
_chemical_formula_moiety 'C30 H32 Fe2 N4 O2 S2'
_chemical_formula_sum 'C30 H32 Fe2 N4 O2 S2'
_chemical_formula_weight 656.41
_chemical_melting_point 462.0(10)
_space_group_crystal_system orthorhombic
_space_group_IT_number 19
_space_group_name_Hall 'P 2ac 2ab'
_space_group_name_H-M_alt 'P 21 21 21'
_symmetry_space_group_name_Hall 'P 2ac 2ab'
_symmetry_space_group_name_H-M 'P 21 21 21'
_atom_sites_solution_hydrogens geom
_audit_creation_method SHELXL-2014/7
_audit_update_record
;
2017-03-15 deposited with the CCDC.
2017-03-21 downloaded from the CCDC.
;
_cell_angle_alpha 90
_cell_angle_beta 90
_cell_angle_gamma 90
_cell_formula_units_Z 4
_cell_length_a 9.707(2)
_cell_length_b 14.545(3)
_cell_length_c 20.921(4)
_cell_measurement_reflns_used 7700
_cell_measurement_temperature 296(2)
_cell_measurement_theta_max 24.47
_cell_measurement_theta_min 2.31
_cell_volume 2953.8(10)
_computing_structure_refinement 'SHELXL-2014/7 (Sheldrick, 2014)'
_diffrn_ambient_temperature 296(2)
_diffrn_measured_fraction_theta_full 1.000
_diffrn_measured_fraction_theta_max 1.000
_diffrn_measurement_device_type 'Bruker APEX-II CCD'
_diffrn_measurement_method '\f and \w scans'
_diffrn_radiation_type MoK\a
_diffrn_radiation_wavelength 0.71073
_diffrn_reflns_av_R_equivalents 0.0460
_diffrn_reflns_av_unetI/netI 0.0328
_diffrn_reflns_Laue_measured_fraction_full 1.000
_diffrn_reflns_Laue_measured_fraction_max 1.000
_diffrn_reflns_limit_h_max 11
_diffrn_reflns_limit_h_min -11
_diffrn_reflns_limit_k_max 17
_diffrn_reflns_limit_k_min -17
_diffrn_reflns_limit_l_max 24
_diffrn_reflns_limit_l_min -24
_diffrn_reflns_number 31666
_diffrn_reflns_point_group_measured_fraction_full 1.000
_diffrn_reflns_point_group_measured_fraction_max 1.000
_diffrn_reflns_theta_full 25.049
_diffrn_reflns_theta_max 25.049
_diffrn_reflns_theta_min 1.705
_diffrn_source 'sealed tube'
_exptl_absorpt_coefficient_mu 1.158
_exptl_crystal_colour Orange-red
_exptl_crystal_density_diffrn 1.476
_exptl_crystal_description Block
_exptl_crystal_F_000 1360
_exptl_crystal_size_max 0.300
_exptl_crystal_size_mid 0.200
_exptl_crystal_size_min 0.200
_refine_diff_density_max 0.180
_refine_diff_density_min -0.220
_refine_diff_density_rms 0.037
_refine_ls_abs_structure_details
;
 Flack x determined using 1868 quotients [(I+)-(I-)]/[(I+)+(I-)]
 (Parsons, Flack and Wagner, Acta Cryst. B69 (2013) 249-259).
;
_refine_ls_abs_structure_Flack 0.001(7)
_refine_ls_extinction_method none
_refine_ls_goodness_of_fit_ref 1.020
_refine_ls_hydrogen_treatment constr
_refine_ls_matrix_type full
_refine_ls_number_parameters 361
_refine_ls_number_reflns 5235
_refine_ls_number_restraints 0
_refine_ls_restrained_S_all 1.020
_refine_ls_R_factor_all 0.0333
_refine_ls_R_factor_gt 0.0263
_refine_ls_shift/su_max 0.000
_refine_ls_shift/su_mean 0.000
_refine_ls_structure_factor_coef Fsqd
_refine_ls_weighting_details 'w=1/[\s^2^(Fo^2^)+(0.0236P)^2^+0.3963P] where P=(Fo^2^+2Fc^2^)/3'
_refine_ls_weighting_scheme calc
_refine_ls_wR_factor_gt 0.0537
_refine_ls_wR_factor_ref 0.0563
_reflns_Friedel_coverage 0.766
_reflns_Friedel_fraction_full 1.000
_reflns_Friedel_fraction_max 1.000
_reflns_number_gt 4673
_reflns_number_total 5235
_reflns_threshold_expression 'I > 2\s(I)'
_cod_data_source_file c6nj03539f2.cif
_cod_data_source_block s377b
_cod_depositor_comments
;
The following automatic conversions were performed:

'_chemical_melting_point' value '461-463' was changed to '462.0(10)'
- the average value was taken and precision was estimated.

Automatic conversion script
Id: cif_fix_values 4973 2017-02-22 13:04:09Z antanas 

 Adding full bibliography for 1545616--1545618.cif.
;
_cod_original_cell_volume 2953.7(10)
_cod_database_code 1545617
_shelx_shelxl_version_number 2014/7
_shelx_space_group_comment
;
The symmetry employed for this shelxl refinement is uniquely defined
by the following loop, which should always be used as a source of
symmetry information in preference to the above space-group names.
They are only intended as comments.
;
_shelx_estimated_absorpt_t_min 0.723
_shelx_estimated_absorpt_t_max 0.801

loop_
_space_group_symop_operation_xyz
'x, y, z'
'-x+1/2, -y, z+1/2'
'-x, y+1/2, -z+1/2'
'x+1/2, -y+1/2, -z'

loop_
_atom_site_label
_atom_site_type_symbol
_atom_site_fract_x
_atom_site_fract_y
_atom_site_fract_z
_atom_site_U_iso_or_equiv
_atom_site_adp_type
_atom_site_occupancy
_atom_site_site_symmetry_order
_atom_site_calc_flag
_atom_site_refinement_flags_posn
_atom_site_refinement_flags_adp
Fe2 Fe 0.32094(5) 0.66461(3) 0.92223(2) 0.04065(14) Uani 1 1 d . .
Fe1 Fe 0.22842(5) 0.70962(3) 0.57968(2) 0.03730(13) Uani 1 1 d . .
N1 N 0.6809(3) 0.49881(18) 0.66046(13) 0.0361(7) Uani 1 1 d . .
H1 H 0.6978 0.5358 0.6293 0.043 Uiso 1 1 calc R U
N2 N 0.4548(3) 0.52170(19) 0.63261(13) 0.0397(7) Uani 1 1 d . .
H2 H 0.3701 0.5119 0.6427 0.048 Uiso 1 1 calc R U
N3 N 0.7749(3) 0.57774(19) 0.78160(13) 0.0409(7) Uani 1 1 d . .
H3 H 0.7578 0.5473 0.8159 0.049 Uiso 1 1 calc R U
N4 N 0.6383(3) 0.6895(2) 0.82765(14) 0.0462(8) Uani 1 1 d . .
H4 H 0.5981 0.7418 0.8234 0.055 Uiso 1 1 calc R U
O1 O 0.5889(3) 0.5974(2) 0.56051(12) 0.0545(7) Uani 1 1 d . .
O2 O 0.6797(3) 0.5738(2) 0.89950(12) 0.0644(8) Uani 1 1 d . .
S1 S 0.49132(10) 0.40908(7) 0.72874(5) 0.0491(3) Uani 1 1 d . .
S2 S 0.71901(12) 0.72457(7) 0.70952(5) 0.0545(3) Uani 1 1 d . .
C1 C 0.7985(3) 0.4623(2) 0.69544(15) 0.0328(8) Uani 1 1 d . .
H1A H 0.7656 0.4138 0.7241 0.039 Uiso 1 1 calc R U
C2 C 0.8684(3) 0.5361(2) 0.73557(16) 0.0349(8) Uani 1 1 d . .
H2A H 0.9027 0.5843 0.7069 0.042 Uiso 1 1 calc R U
C3 C 0.9896(4) 0.4953(3) 0.77138(18) 0.0429(9) Uani 1 1 d . .
H3B H 1.0345 0.5432 0.7960 0.052 Uiso 1 1 calc R U
H3A H 0.9565 0.4490 0.8010 0.052 Uiso 1 1 calc R U
C4 C 1.0930(4) 0.4522(3) 0.7265(2) 0.0500(10) Uani 1 1 d . .
H4B H 1.1660 0.4237 0.7511 0.060 Uiso 1 1 calc R U
H4A H 1.1339 0.4997 0.7000 0.060 Uiso 1 1 calc R U
C5 C 1.0254(4) 0.3804(3) 0.6840(2) 0.0519(10) Uani 1 1 d . .
H5B H 1.0918 0.3582 0.6530 0.062 Uiso 1 1 calc R U
H5A H 0.9962 0.3287 0.7099 0.062 Uiso 1 1 calc R U
C6 C 0.9018(4) 0.4204(3) 0.64929(17) 0.0457(9) Uani 1 1 d . .
H6B H 0.8571 0.3723 0.6248 0.055 Uiso 1 1 calc R U
H6A H 0.9328 0.4673 0.6196 0.055 Uiso 1 1 calc R U
C7 C 0.5512(4) 0.4800(2) 0.67250(16) 0.0329(8) Uani 1 1 d . .
C8 C 0.4744(3) 0.5765(2) 0.57917(18) 0.0377(8) Uani 1 1 d . .
C9 C 0.3480(4) 0.6056(2) 0.54742(15) 0.0363(8) Uani 1 1 d . .
C10 C 0.3434(4) 0.6783(2) 0.50070(15) 0.0425(9) Uani 1 1 d . .
H10 H 0.4225 0.7133 0.4847 0.051 Uiso 1 1 calc R U
C11 C 0.2047(4) 0.6911(3) 0.48281(15) 0.0471(10) Uani 1 1 d . .
H11 H 0.1707 0.7372 0.4526 0.057 Uiso 1 1 calc R U
C12 C 0.1232(4) 0.6280(3) 0.51671(17) 0.0465(10) Uani 1 1 d . .
H12 H 0.0228 0.6225 0.5138 0.056 Uiso 1 1 calc R U
C13 C 0.2099(4) 0.5746(2) 0.55666(16) 0.0403(9) Uani 1 1 d . .
H13 H 0.1803 0.5252 0.5854 0.048 Uiso 1 1 calc R U
C14 C 0.3088(5) 0.7561(3) 0.66393(19) 0.0654(13) Uani 1 1 d . .
H14 H 0.3908 0.7323 0.6857 0.078 Uiso 1 1 calc R U
C15 C 0.3052(6) 0.8275(3) 0.6181(2) 0.0682(14) Uani 1 1 d . .
H15 H 0.3845 0.8623 0.6023 0.082 Uiso 1 1 calc R U
C16 C 0.1667(6) 0.8403(3) 0.5999(2) 0.0652(13) Uani 1 1 d . .
H16 H 0.1327 0.8855 0.5689 0.078 Uiso 1 1 calc R U
C17 C 0.0872(5) 0.7786(3) 0.6337(2) 0.0647(12) Uani 1 1 d . .
H17 H -0.0131 0.7722 0.6308 0.078 Uiso 1 1 calc R U
C18 C 0.1742(6) 0.7269(3) 0.67277(18) 0.0647(13) Uani 1 1 d . .
H18 H 0.1449 0.6778 0.7018 0.078 Uiso 1 1 calc R U
C19 C 0.7142(4) 0.6585(2) 0.77488(17) 0.0396(8) Uani 1 1 d . .
C20 C 0.6207(4) 0.6455(3) 0.88583(18) 0.0472(10) Uani 1 1 d . .
C21 C 0.5245(4) 0.6891(3) 0.93064(16) 0.0440(9) Uani 1 1 d . .
C22 C 0.4739(4) 0.6426(3) 0.98623(17) 0.0537(11) Uani 1 1 d . .
H22 H 0.5049 0.5826 1.0020 0.064 Uiso 1 1 calc R U
C23 C 0.3708(4) 0.6983(3) 1.01422(17) 0.0595(12) Uani 1 1 d . .
H23 H 0.3168 0.6830 1.0523 0.071 Uiso 1 1 calc R U
C24 C 0.3571(4) 0.7789(3) 0.97727(18) 0.0553(11) Uani 1 1 d . .
H24 H 0.2916 0.8288 0.9852 0.066 Uiso 1 1 calc R U
C25 C 0.4503(4) 0.7738(3) 0.92548(19) 0.0485(9) Uani 1 1 d . .
H25 H 0.4620 0.8201 0.8919 0.058 Uiso 1 1 calc R U
C26 C 0.2943(5) 0.5922(3) 0.83987(19) 0.0607(12) Uani 1 1 d . .
H26 H 0.3665 0.5755 0.8092 0.073 Uiso 1 1 calc R U
C27 C 0.2504(6) 0.5388(3) 0.8928(2) 0.0710(14) Uani 1 1 d . .
H27 H 0.2876 0.4790 0.9055 0.085 Uiso 1 1 calc R U
C28 C 0.1454(5) 0.5871(3) 0.9237(2) 0.0663(12) Uani 1 1 d . .
H28 H 0.0962 0.5669 0.9622 0.080 Uiso 1 1 calc R U
C29 C 0.1221(4) 0.6695(3) 0.89052(19) 0.0546(11) Uani 1 1 d . .
H29 H 0.0538 0.7164 0.9016 0.066 Uiso 1 1 calc R U
C30 C 0.2143(4) 0.6733(3) 0.83899(16) 0.0512(10) Uani 1 1 d . .
H30 H 0.2211 0.7230 0.8075 0.061 Uiso 1 1 calc R U

loop_
_atom_site_aniso_label
_atom_site_aniso_U_11
_atom_site_aniso_U_22
_atom_site_aniso_U_33
_atom_site_aniso_U_23
_atom_site_aniso_U_13
_atom_site_aniso_U_12
Fe2 0.0442(3) 0.0489(3) 0.0288(2) -0.0015(2) -0.0039(2) 0.0012(2)
Fe1 0.0447(3) 0.0368(3) 0.0304(2) -0.0004(2) -0.0061(2) 0.0015(2)
N1 0.0311(17) 0.0389(16) 0.0383(15) 0.0125(13) -0.0020(13) -0.0025(14)
N2 0.0280(16) 0.0468(18) 0.0444(17) 0.0180(14) -0.0013(13) 0.0006(14)
N3 0.0416(17) 0.0427(16) 0.0385(16) -0.0011(13) 0.0062(14) 0.0089(15)
N4 0.0497(19) 0.0425(18) 0.0465(18) -0.0054(14) 0.0097(15) 0.0081(15)
O1 0.0384(15) 0.0674(18) 0.0578(18) 0.0276(14) 0.0017(12) -0.0053(14)
O2 0.074(2) 0.071(2) 0.0481(16) 0.0047(14) 0.0064(15) 0.0280(18)
S1 0.0369(5) 0.0573(6) 0.0532(6) 0.0253(5) 0.0039(5) 0.0016(5)
S2 0.0668(7) 0.0407(5) 0.0559(6) 0.0029(4) 0.0166(5) 0.0098(5)
C1 0.0295(19) 0.0344(17) 0.0344(17) 0.0022(14) -0.0014(15) 0.0005(15)
C2 0.0296(18) 0.0341(18) 0.0408(18) -0.0016(15) 0.0051(16) -0.0015(14)
C3 0.034(2) 0.048(2) 0.047(2) -0.0090(17) -0.0076(18) 0.0004(17)
C4 0.033(2) 0.057(2) 0.061(3) 0.002(2) -0.0054(19) 0.0077(18)
C5 0.042(2) 0.056(2) 0.057(2) -0.012(2) 0.0033(19) 0.0148(19)
C6 0.044(2) 0.049(2) 0.044(2) -0.0109(18) -0.0016(17) 0.0079(18)
C7 0.034(2) 0.0274(17) 0.0378(19) 0.0006(15) 0.0007(16) 0.0014(15)
C8 0.039(2) 0.0337(17) 0.0403(18) 0.0043(17) 0.0004(18) -0.0012(15)
C9 0.044(2) 0.0337(19) 0.0311(17) 0.0008(15) -0.0026(16) 0.0040(16)
C10 0.053(2) 0.043(2) 0.0321(18) 0.0033(16) 0.0004(17) 0.0045(18)
C11 0.067(3) 0.046(2) 0.0276(17) -0.0005(16) -0.0087(18) 0.014(2)
C12 0.045(2) 0.050(2) 0.044(2) -0.0092(18) -0.0161(18) 0.0047(18)
C13 0.044(2) 0.0369(19) 0.0395(19) -0.0022(15) -0.0076(16) -0.0037(18)
C14 0.079(4) 0.066(3) 0.051(2) -0.020(2) -0.028(3) 0.005(3)
C15 0.089(4) 0.052(3) 0.063(3) -0.023(2) 0.011(3) -0.026(3)
C16 0.100(4) 0.047(2) 0.050(2) -0.004(2) -0.004(3) 0.020(3)
C17 0.064(3) 0.079(3) 0.051(3) -0.019(3) 0.005(2) 0.007(3)
C18 0.096(4) 0.067(3) 0.031(2) -0.006(2) 0.000(2) -0.014(3)
C19 0.0352(19) 0.0391(19) 0.0443(19) -0.0081(16) 0.0047(17) -0.0002(17)
C20 0.044(2) 0.054(2) 0.044(2) -0.0090(19) -0.0017(18) 0.003(2)
C21 0.044(2) 0.057(2) 0.0313(19) -0.0113(17) -0.0037(17) -0.0001(18)
C22 0.049(3) 0.079(3) 0.033(2) -0.002(2) -0.0070(18) 0.006(2)
C23 0.055(3) 0.096(4) 0.0268(18) -0.011(2) -0.0035(18) 0.000(3)
C24 0.049(3) 0.069(3) 0.047(2) -0.025(2) 0.0022(19) 0.003(2)
C25 0.053(2) 0.049(2) 0.043(2) -0.015(2) 0.004(2) -0.0019(18)
C26 0.053(3) 0.075(3) 0.054(2) -0.034(2) -0.012(2) 0.002(2)
C27 0.084(4) 0.043(2) 0.086(3) 0.003(2) -0.037(3) -0.001(3)
C28 0.066(3) 0.074(3) 0.059(3) 0.015(3) -0.012(3) -0.018(3)
C29 0.045(2) 0.064(3) 0.055(2) -0.004(2) -0.010(2) 0.001(2)
C30 0.065(3) 0.056(2) 0.0329(19) 0.0008(17) -0.014(2) -0.001(2)

loop_
_atom_type_symbol
_atom_type_description
_atom_type_scat_dispersion_real
_atom_type_scat_dispersion_imag
_atom_type_scat_source
C C 0.0033 0.0016 'International Tables Vol C Tables 4.2.6.8 and 6.1.1.4'
H H 0.0000 0.0000 'International Tables Vol C Tables 4.2.6.8 and 6.1.1.4'
N N 0.0061 0.0033 'International Tables Vol C Tables 4.2.6.8 and 6.1.1.4'
O O 0.0106 0.0060 'International Tables Vol C Tables 4.2.6.8 and 6.1.1.4'
S S 0.1246 0.1234 'International Tables Vol C Tables 4.2.6.8 and 6.1.1.4'
Fe Fe 0.3463 0.8444 'International Tables Vol C Tables 4.2.6.8 and 6.1.1.4'

loop_
_geom_angle_atom_site_label_1
_geom_angle_atom_site_label_2
_geom_angle_atom_site_label_3
_geom_angle
C21 Fe2 C22 41.51(15)
C21 Fe2 C25 41.49(15)
C22 Fe2 C25 69.34(17)
C21 Fe2 C30 124.32(16)
C22 Fe2 C30 162.01(17)
C25 Fe2 C30 107.21(17)
C21 Fe2 C26 106.84(16)
C22 Fe2 C26 124.82(18)
C25 Fe2 C26 120.85(18)
C30 Fe2 C26 40.66(16)
C21 Fe2 C29 161.60(16)
C22 Fe2 C29 155.98(17)
C25 Fe2 C29 124.72(17)
C30 Fe2 C29 40.29(16)
C26 Fe2 C29 67.85(17)
C21 Fe2 C28 156.03(18)
C22 Fe2 C28 120.95(18)
C25 Fe2 C28 161.59(17)
C30 Fe2 C28 67.81(18)
C26 Fe2 C28 67.77(19)
C29 Fe2 C28 40.17(17)
C21 Fe2 C23 69.10(16)
C22 Fe2 C23 40.69(16)
C25 Fe2 C23 68.51(17)
C30 Fe2 C23 156.00(17)
C26 Fe2 C23 161.97(19)
C29 Fe2 C23 121.43(17)
C28 Fe2 C23 108.38(19)
C21 Fe2 C27 120.77(18)
C22 Fe2 C27 107.63(18)
C25 Fe2 C27 156.56(19)
C30 Fe2 C27 68.11(16)
C26 Fe2 C27 40.60(17)
C29 Fe2 C27 67.50(19)
C28 Fe2 C27 39.94(19)
C23 Fe2 C27 125.22(19)
C21 Fe2 C24 68.91(15)
C22 Fe2 C24 68.38(17)
C25 Fe2 C24 40.55(15)
C30 Fe2 C24 121.21(17)
C26 Fe2 C24 156.29(19)
C29 Fe2 C24 108.42(17)
C28 Fe2 C24 125.51(19)
C23 Fe2 C24 40.27(16)
C27 Fe2 C24 161.70(19)
C9 Fe1 C13 41.24(14)
C9 Fe1 C18 124.08(17)
C13 Fe1 C18 108.89(16)
C9 Fe1 C15 123.50(19)
C13 Fe1 C15 160.26(19)
C18 Fe1 C15 67.19(18)
C9 Fe1 C16 159.35(19)
C13 Fe1 C16 157.78(19)
C18 Fe1 C16 67.06(18)
C15 Fe1 C16 40.51(19)
C9 Fe1 C17 159.75(18)
C13 Fe1 C17 123.22(18)
C18 Fe1 C17 40.08(18)
C15 Fe1 C17 67.2(2)
C16 Fe1 C17 39.53(19)
C9 Fe1 C14 108.43(17)
C13 Fe1 C14 123.97(16)
C18 Fe1 C14 39.77(19)
C15 Fe1 C14 40.57(17)
C16 Fe1 C14 67.96(18)
C17 Fe1 C14 67.42(19)
C9 Fe1 C10 41.48(13)
C13 Fe1 C10 68.98(15)
C18 Fe1 C10 160.49(18)
C15 Fe1 C10 107.87(17)
C16 Fe1 C10 122.39(17)
C17 Fe1 C10 157.45(17)
C14 Fe1 C10 124.20(19)
C9 Fe1 C12 68.75(15)
C13 Fe1 C12 40.69(14)
C18 Fe1 C12 124.00(18)
C15 Fe1 C12 157.80(18)
C16 Fe1 C12 121.87(18)
C17 Fe1 C12 107.87(18)
C14 Fe1 C12 159.73(18)
C10 Fe1 C12 67.86(16)
C9 Fe1 C11 68.73(14)
C13 Fe1 C11 68.25(14)
C18 Fe1 C11 158.59(19)
C15 Fe1 C11 122.73(17)
C16 Fe1 C11 107.08(16)
C17 Fe1 C11 122.35(17)
C14 Fe1 C11 159.39(19)
C10 Fe1 C11 40.19(15)
C12 Fe1 C11 40.01(15)
C7 N1 C1 125.4(3)
C7 N1 H1 117.3
C1 N1 H1 117.3
C8 N2 C7 129.9(3)
C8 N2 H2 115.1
C7 N2 H2 115.1
C19 N3 C2 125.3(3)
C19 N3 H3 117.4
C2 N3 H3 117.4
C20 N4 C19 127.5(3)
C20 N4 H4 116.3
C19 N4 H4 116.3
N1 C1 C6 110.1(3)
N1 C1 C2 111.7(3)
C6 C1 C2 109.8(3)
N1 C1 H1A 108.4
C6 C1 H1A 108.4
C2 C1 H1A 108.4
N3 C2 C3 108.7(3)
N3 C2 C1 112.3(3)
C3 C2 C1 110.0(3)
N3 C2 H2A 108.6
C3 C2 H2A 108.6
C1 C2 H2A 108.6
C4 C3 C2 111.7(3)
C4 C3 H3B 109.3
C2 C3 H3B 109.3
C4 C3 H3A 109.3
C2 C3 H3A 109.3
H3B C3 H3A 107.9
C3 C4 C5 111.2(3)
C3 C4 H4B 109.4
C5 C4 H4B 109.4
C3 C4 H4A 109.4
C5 C4 H4A 109.4
H4B C4 H4A 108.0
C6 C5 C4 110.9(3)
C6 C5 H5B 109.5
C4 C5 H5B 109.5
C6 C5 H5A 109.5
C4 C5 H5A 109.5
H5B C5 H5A 108.0
C5 C6 C1 111.8(3)
C5 C6 H6B 109.3
C1 C6 H6B 109.3
C5 C6 H6A 109.3
C1 C6 H6A 109.3
H6B C6 H6A 107.9
N1 C7 N2 116.0(3)
N1 C7 S1 126.7(3)
N2 C7 S1 117.2(3)
O1 C8 N2 121.9(3)
O1 C8 C9 123.4(3)
N2 C8 C9 114.8(3)
C13 C9 C10 107.1(3)
C13 C9 C8 129.6(3)
C10 C9 C8 123.2(3)
C13 C9 Fe1 69.6(2)
C10 C9 Fe1 70.08(19)
C8 C9 Fe1 123.2(2)
C11 C10 C9 107.8(3)
C11 C10 Fe1 70.4(2)
C9 C10 Fe1 68.44(19)
C11 C10 H10 126.1
C9 C10 H10 126.1
Fe1 C10 H10 126.1
C12 C11 C10 108.5(3)
C12 C11 Fe1 69.6(2)
C10 C11 Fe1 69.4(2)
C12 C11 H11 125.7
C10 C11 H11 125.7
Fe1 C11 H11 125.7
C11 C12 C13 108.7(3)
C11 C12 Fe1 70.4(2)
C13 C12 Fe1 69.0(2)
C11 C12 H12 125.6
C13 C12 H12 125.6
Fe1 C12 H12 125.6
C12 C13 C9 107.8(3)
C12 C13 Fe1 70.3(2)
C9 C13 Fe1 69.15(19)
C12 C13 H13 126.1
C9 C13 H13 126.1
Fe1 C13 H13 126.1
C18 C14 C15 107.0(4)
C18 C14 Fe1 69.7(2)
C15 C14 Fe1 69.4(2)
C18 C14 H14 126.5
C15 C14 H14 126.5
Fe1 C14 H14 126.5
C16 C15 C14 107.7(4)
C16 C15 Fe1 69.8(3)
C14 C15 Fe1 70.0(2)
C16 C15 H15 126.1
C14 C15 H15 126.1
Fe1 C15 H15 126.1
C17 C16 C15 107.9(4)
C17 C16 Fe1 70.3(3)
C15 C16 Fe1 69.6(2)
C17 C16 H16 126.0
C15 C16 H16 126.0
Fe1 C16 H16 126.0
C16 C17 C18 108.3(4)
C16 C17 Fe1 70.1(3)
C18 C17 Fe1 69.7(3)
C16 C17 H17 125.9
C18 C17 H17 125.9
Fe1 C17 H17 125.9
C14 C18 C17 109.1(4)
C14 C18 Fe1 70.5(2)
C17 C18 Fe1 70.2(2)
C14 C18 H18 125.5
C17 C18 H18 125.5
Fe1 C18 H18 125.5
N3 C19 N4 115.9(3)
N3 C19 S2 125.8(3)
N4 C19 S2 118.3(3)
O2 C20 N4 122.7(3)
O2 C20 C21 121.1(4)
N4 C20 C21 116.2(3)
C25 C21 C22 107.2(3)
C25 C21 C20 130.1(4)
C22 C21 C20 122.2(4)
C25 C21 Fe2 69.6(2)
C22 C21 Fe2 69.6(2)
C20 C21 Fe2 119.5(2)
C23 C22 C21 108.0(4)
C23 C22 Fe2 70.4(2)
C21 C22 Fe2 68.9(2)
C23 C22 H22 126.0
C21 C22 H22 126.0
Fe2 C22 H22 126.0
C24 C23 C22 108.4(4)
C24 C23 Fe2 70.2(2)
C22 C23 Fe2 68.9(2)
C24 C23 H23 125.8
C22 C23 H23 125.8
Fe2 C23 H23 125.8
C23 C24 C25 108.4(4)
C23 C24 Fe2 69.5(2)
C25 C24 Fe2 68.7(2)
C23 C24 H24 125.8
C25 C24 H24 125.8
Fe2 C24 H24 125.8
C24 C25 C21 108.0(4)
C24 C25 Fe2 70.8(2)
C21 C25 Fe2 68.9(2)
C24 C25 H25 126.0
C21 C25 H25 126.0
Fe2 C25 H25 126.0
C30 C26 C27 107.6(4)
C30 C26 Fe2 69.4(2)
C27 C26 Fe2 70.1(2)
C30 C26 H26 126.2
C27 C26 H26 126.2
Fe2 C26 H26 126.2
C28 C27 C26 107.8(4)
C28 C27 Fe2 69.9(2)
C26 C27 Fe2 69.3(2)
C28 C27 H27 126.1
C26 C27 H27 126.1
Fe2 C27 H27 126.1
C27 C28 C29 108.5(4)
C27 C28 Fe2 70.2(3)
C29 C28 Fe2 69.9(2)
C27 C28 H28 125.8
C29 C28 H28 125.8
Fe2 C28 H28 125.8
C30 C29 C28 108.2(4)
C30 C29 Fe2 69.4(2)
C28 C29 Fe2 70.0(2)
C30 C29 H29 125.9
C28 C29 H29 125.9
Fe2 C29 H29 125.9
C29 C30 C26 107.9(4)
C29 C30 Fe2 70.3(2)
C26 C30 Fe2 69.9(2)
C29 C30 H30 126.0
C26 C30 H30 126.0
Fe2 C30 H30 126.0

loop_
_geom_bond_atom_site_label_1
_geom_bond_atom_site_label_2
_geom_bond_distance
Fe2 C21 2.015(4)
Fe2 C22 2.025(4)
Fe2 C25 2.025(4)
Fe2 C30 2.030(3)
Fe2 C26 2.036(4)
Fe2 C29 2.042(4)
Fe2 C28 2.044(4)
Fe2 C23 2.044(4)
Fe2 C27 2.048(4)
Fe2 C24 2.052(4)
Fe1 C9 2.023(3)
Fe1 C13 2.029(3)
Fe1 C18 2.033(4)
Fe1 C15 2.035(4)
Fe1 C16 2.038(4)
Fe1 C17 2.040(4)
Fe1 C14 2.043(4)
Fe1 C10 2.045(4)
Fe1 C12 2.046(4)
Fe1 C11 2.058(3)
N1 C7 1.312(4)
N1 C1 1.456(4)
N1 H1 0.8600
N2 C8 1.387(4)
N2 C7 1.393(4)
N2 H2 0.8600
N3 C19 1.322(4)
N3 C2 1.455(4)
N3 H3 0.8600
N4 C20 1.386(5)
N4 C19 1.402(4)
N4 H4 0.8600
O1 C8 1.216(4)
O2 C20 1.225(4)
S1 C7 1.669(3)
S2 C19 1.672(4)
C1 C6 1.519(5)
C1 C2 1.523(4)
C1 H1A 0.9800
C2 C3 1.516(5)
C2 H2A 0.9800
C3 C4 1.510(5)
C3 H3B 0.9700
C3 H3A 0.9700
C4 C5 1.520(5)
C4 H4B 0.9700
C4 H4A 0.9700
C5 C6 1.519(5)
C5 H5B 0.9700
C5 H5A 0.9700
C6 H6B 0.9700
C6 H6A 0.9700
C8 C9 1.457(5)
C9 C13 1.427(5)
C9 C10 1.441(5)
C10 C11 1.410(5)
C10 H10 0.9800
C11 C12 1.404(5)
C11 H11 0.9800
C12 C13 1.417(5)
C12 H12 0.9800
C13 H13 0.9800
C14 C18 1.386(7)
C14 C15 1.414(6)
C14 H14 0.9800
C15 C16 1.410(7)
C15 H15 0.9800
C16 C17 1.379(6)
C16 H16 0.9800
C17 C18 1.396(6)
C17 H17 0.9800
C18 H18 0.9800
C20 C21 1.467(5)
C21 C25 1.431(5)
C21 C22 1.432(5)
C22 C23 1.415(6)
C22 H22 0.9800
C23 C24 1.410(6)
C23 H23 0.9800
C24 C25 1.413(5)
C24 H24 0.9800
C25 H25 0.9800
C26 C30 1.413(6)
C26 C27 1.417(6)
C26 H26 0.9800
C27 C28 1.397(7)
C27 H27 0.9800
C28 C29 1.403(6)
C28 H28 0.9800
C29 C30 1.402(6)
C29 H29 0.9800
C30 H30 0.9800

loop_
_geom_hbond_atom_site_label_D
_geom_hbond_atom_site_label_H
_geom_hbond_atom_site_label_A
_geom_hbond_distance_DH
_geom_hbond_distance_HA
_geom_hbond_distance_DA
_geom_hbond_angle_DHA
_geom_hbond_site_symmetry_A
C25 H25 S1 0.98 2.87 3.822(4) 163.3 3_656
N4 H4 S1 0.86 2.80 3.630(3) 161.5 3_656
N3 H3 O2 0.86 1.94 2.635(4) 136.5 .
N1 H1 O1 0.86 2.00 2.688(4) 136.5 .

loop_
_geom_torsion_atom_site_label_1
_geom_torsion_atom_site_label_2
_geom_torsion_atom_site_label_3
_geom_torsion_atom_site_label_4
_geom_torsion
C7 N1 C1 C6 128.1(4)
C7 N1 C1 C2 -109.7(4)
C19 N3 C2 C3 136.6(3)
C19 N3 C2 C1 -101.5(4)
N1 C1 C2 N3 58.6(4)
C6 C1 C2 N3 -179.0(3)
N1 C1 C2 C3 179.7(3)
C6 C1 C2 C3 -57.8(4)
N3 C2 C3 C4 -178.9(3)
C1 C2 C3 C4 57.7(4)
C2 C3 C4 C5 -55.6(4)
C3 C4 C5 C6 53.7(5)
C4 C5 C6 C1 -55.2(5)
N1 C1 C6 C5 -179.3(3)
C2 C1 C6 C5 57.4(4)
C1 N1 C7 N2 -179.3(3)
C1 N1 C7 S1 -1.5(5)
C8 N2 C7 N1 4.2(5)
C8 N2 C7 S1 -173.8(3)
C7 N2 C8 O1 -1.6(6)
C7 N2 C8 C9 177.7(3)
O1 C8 C9 C13 168.1(4)
N2 C8 C9 C13 -11.2(5)
O1 C8 C9 C10 -15.2(5)
N2 C8 C9 C10 165.5(3)
O1 C8 C9 Fe1 -101.8(4)
N2 C8 C9 Fe1 78.9(4)
C13 C9 C10 C11 0.5(4)
C8 C9 C10 C11 -176.9(3)
Fe1 C9 C10 C11 -59.6(2)
C13 C9 C10 Fe1 60.0(2)
C8 C9 C10 Fe1 -117.3(3)
C9 C10 C11 C12 -0.4(4)
Fe1 C10 C11 C12 -58.7(3)
C9 C10 C11 Fe1 58.4(2)
C10 C11 C12 C13 0.1(4)
Fe1 C11 C12 C13 -58.5(2)
C10 C11 C12 Fe1 58.7(3)
C11 C12 C13 C9 0.2(4)
Fe1 C12 C13 C9 -59.2(2)
C11 C12 C13 Fe1 59.4(2)
C10 C9 C13 C12 -0.4(4)
C8 C9 C13 C12 176.7(3)
Fe1 C9 C13 C12 59.9(2)
C10 C9 C13 Fe1 -60.3(2)
C8 C9 C13 Fe1 116.8(4)
C18 C14 C15 C16 0.0(5)
Fe1 C14 C15 C16 59.9(3)
C18 C14 C15 Fe1 -59.9(3)
C14 C15 C16 C17 0.2(5)
Fe1 C15 C16 C17 60.2(3)
C14 C15 C16 Fe1 -60.0(3)
C15 C16 C17 C18 -0.3(5)
Fe1 C16 C17 C18 59.5(3)
C15 C16 C17 Fe1 -59.7(3)
C15 C14 C18 C17 -0.2(5)
Fe1 C14 C18 C17 -59.9(3)
C15 C14 C18 Fe1 59.7(3)
C16 C17 C18 C14 0.3(5)
Fe1 C17 C18 C14 60.0(3)
C16 C17 C18 Fe1 -59.8(3)
C2 N3 C19 N4 -174.2(3)
C2 N3 C19 S2 6.7(5)
C20 N4 C19 N3 0.5(5)
C20 N4 C19 S2 179.7(3)
C19 N4 C20 O2 5.0(6)
C19 N4 C20 C21 -174.1(3)
O2 C20 C21 C25 177.0(4)
N4 C20 C21 C25 -4.0(6)
O2 C20 C21 C22 -12.4(6)
N4 C20 C21 C22 166.6(3)
O2 C20 C21 Fe2 -95.7(4)
N4 C20 C21 Fe2 83.3(4)
C25 C21 C22 C23 0.0(4)
C20 C21 C22 C23 -172.5(3)
Fe2 C21 C22 C23 -59.8(3)
C25 C21 C22 Fe2 59.8(2)
C20 C21 C22 Fe2 -112.7(3)
C21 C22 C23 C24 -0.4(5)
Fe2 C22 C23 C24 -59.3(3)
C21 C22 C23 Fe2 58.8(3)
C22 C23 C24 C25 0.7(5)
Fe2 C23 C24 C25 -57.8(3)
C22 C23 C24 Fe2 58.5(3)
C23 C24 C25 C21 -0.7(4)
Fe2 C24 C25 C21 -59.0(2)
C23 C24 C25 Fe2 58.3(3)
C22 C21 C25 C24 0.4(4)
C20 C21 C25 C24 172.1(4)
Fe2 C21 C25 C24 60.2(3)
C22 C21 C25 Fe2 -59.7(3)
C20 C21 C25 Fe2 111.9(4)
C30 C26 C27 C28 -0.1(5)
Fe2 C26 C27 C28 59.4(3)
C30 C26 C27 Fe2 -59.6(3)
C26 C27 C28 C29 0.6(5)
Fe2 C27 C28 C29 59.6(3)
C26 C27 C28 Fe2 -59.0(3)
C27 C28 C29 C30 -0.8(5)
Fe2 C28 C29 C30 59.0(3)
C27 C28 C29 Fe2 -59.8(3)
C28 C29 C30 C26 0.7(4)
Fe2 C29 C30 C26 60.1(3)
C28 C29 C30 Fe2 -59.4(3)
C27 C26 C30 C29 -0.3(4)
Fe2 C26 C30 C29 -60.4(3)
C27 C26 C30 Fe2 60.0(3)
